data_4108614
loop_
_publ_author_name
'Sebastian J. C. Herkelrath'
'Ian Saratovsky'
'Joke Hadermann'
'Simon J. Clarke'

_publ_contact_author_address
;
Department of Chemistry 
University of Oxford 
Inorganic Chemistry Laboratory
South Parks Road
Oxford OX1 3QR, UK
;
_publ_contact_author_email simon.clarke@chem.ox.ac.uk
_publ_contact_author_fax '+44 1865 272695'
_publ_contact_author_name 'Dr Simon J Clarke'
_publ_contact_author_phone '+44 1865 272690'
_publ_section_title
;
 Fragmentation of an Infinite ZnO2 Square Plane into Discrete [ZnO2]2-
 Linear Units in the Oxyselenide Ba2ZnO2Ag2Se2
;
_journal_name_full 'Journal of the American Chemical Society'
_journal_page_first 14426
_journal_page_last 14427
_journal_paper_doi 10.1021/ja8063414
_journal_volume 130
_journal_year 2008
_chemical_formula_moiety 'Ag2 Ba2 O2 Se2 Zn0.955'
_chemical_formula_sum 'Ag2 Ba2 O2 Se2 Zn0.955'
_chemical_formula_weight 742.90
_space_group_IT_number 139
_symmetry_cell_setting tetragonal
_symmetry_space_group_name_Hall '-I 4 2'
_symmetry_space_group_name_H-M 'I 4/m m m'
_cell_angle_alpha 90
_cell_angle_beta 90
_cell_angle_gamma 90
_cell_formula_units_Z 2
_cell_length_a 4.2849(4)
_cell_length_b 4.2849(4)
_cell_length_c 19.8793(19)
_cell_measurement_reflns_used 606
_cell_measurement_temperature 150(2)
_cell_measurement_theta_max 27.485
_cell_measurement_theta_min 5.097
_cell_volume 364.99(6)
_computing_cell_refinement 'HKL Scalepack (Otwinowski & Minor 1997)'
_computing_data_collection 'Collect (Nonius BV, 1997-2000)'
_computing_data_reduction 'HKL Denzo and Scalepack (Otwinowski & Minor 1997)'
_computing_molecular_graphics 'Bruker SHELXTL'
_computing_publication_material 'Bruker SHELXTL'
_computing_structure_refinement 'SHELXL-97 (Sheldrick, 1997)'
_computing_structure_solution 'SHELXS-97 (Sheldrick, 1997)'
_diffrn_measured_fraction_theta_full 0.969
_diffrn_measured_fraction_theta_max 0.969
_diffrn_measurement_device '95mm CCD camera on \k-goniostat'
_diffrn_measurement_device_type 'Nonius Kappa'
_diffrn_measurement_method CCCD
_diffrn_radiation_probe x-ray
_diffrn_radiation_type MoK\a
_diffrn_radiation_wavelength 0.71073
_diffrn_reflns_av_R_equivalents 0.0283
_diffrn_reflns_limit_h_max 5
_diffrn_reflns_limit_h_min -5
_diffrn_reflns_limit_k_max 5
_diffrn_reflns_limit_k_min -5
_diffrn_reflns_limit_l_max 25
_diffrn_reflns_limit_l_min -25
_diffrn_reflns_number 380
_diffrn_reflns_theta_full 27.39
_diffrn_reflns_theta_max 27.39
_diffrn_reflns_theta_min 5.67
_exptl_absorpt_coefficient_mu 28.885
_exptl_absorpt_correction_T_max 0.7449
_exptl_absorpt_correction_T_min 0.6703
_exptl_absorpt_correction_type multi-scan
_exptl_absorpt_process_details 'DENZO/SCALEPACK (Otwinowski & Minor, 1997)'
_exptl_crystal_colour red
_exptl_crystal_density_diffrn 6.760
_exptl_crystal_description block
_exptl_crystal_F_000 637.4
_exptl_crystal_size_max 0.02
_exptl_crystal_size_mid 0.01
_exptl_crystal_size_min 0.01
_refine_diff_density_max 1.533
_refine_diff_density_min -1.001
_refine_ls_extinction_coef 0.0015(3)
_refine_ls_extinction_expression Fc^*^=kFc[1+0.001xFc^2^\l^3^/sin(2\q)]^-1/4^
_refine_ls_extinction_method SHELXL
_refine_ls_goodness_of_fit_ref 1.095
_refine_ls_matrix_type full
_refine_ls_number_parameters 16
_refine_ls_number_reflns 158
_refine_ls_number_restraints 0
_refine_ls_restrained_S_all 1.095
_refine_ls_R_factor_gt 0.0233
_refine_ls_shift/su_max 0
_refine_ls_structure_factor_coef Fsqd
_refine_ls_weighting_details 'calc w=1/[\s^2^(Fo^2^)+(0.0070P)^2^+0.0000P] where P=(Fo^2^+2Fc^2^)/3'
_refine_ls_weighting_scheme calc
_refine_ls_wR_factor_ref 0.0403
_reflns_number_gt 139
_reflns_number_total 158
_reflns_threshold_expression >2sigma(I)
_cod_data_source_file ja8063414_si_001_2.cif
_cod_data_source_block 1a
_cod_database_code 4108614

loop_
_symmetry_equiv_pos_as_xyz
'x, y, z'
'x, -y, -z'
'-x, -y, z'
'-x, y, -z'
'y, x, -z'
'y, -x, z'
'-y, x, z'
'-y, -x, -z'
'x+1/2, y+1/2, z+1/2'
'x+1/2, -y+1/2, -z+1/2'
'-x+1/2, -y+1/2, z+1/2'
'-x+1/2, y+1/2, -z+1/2'
'y+1/2, x+1/2, -z+1/2'
'y+1/2, -x+1/2, z+1/2'
'-y+1/2, x+1/2, z+1/2'
'-y+1/2, -x+1/2, -z+1/2'
'-x, -y, -z'
'-x, y, z'
'x, y, -z'
'x, -y, z'
'-y, -x, z'
'-y, x, -z'
'y, -x, -z'
'y, x, z'
'-x+1/2, -y+1/2, -z+1/2'
'-x+1/2, y+1/2, z+1/2'
'x+1/2, y+1/2, -z+1/2'
'x+1/2, -y+1/2, z+1/2'
'-y+1/2, -x+1/2, z+1/2'
'-y+1/2, x+1/2, -z+1/2'
'y+1/2, -x+1/2, -z+1/2'
'y+1/2, x+1/2, z+1/2'

loop_
_atom_site_label
_atom_site_type_symbol
_atom_site_fract_x
_atom_site_fract_y
_atom_site_fract_z
_atom_site_U_iso_or_equiv
_atom_site_adp_type
_atom_site_occupancy
_atom_site_calc_flag
_atom_site_refinement_flags
Ag4 Ag 0 0.5 0.25 0.0193(4) Uani 1 d S
Ba1 Ba 0 0 0.08763(4) 0.0111(3) Uani 1 d S
Se2 Se 0.5 0.5 0.16300(6) 0.0116(4) Uani 1 d S
Zn3 Zn 0.5 0.5 0 0.0201(10) Uani 0.957(10) d SP
O5 O 0 0.5 0 0.035(3) Uani 1 d S

loop_
_atom_site_aniso_label
_atom_site_aniso_U_11
_atom_site_aniso_U_22
_atom_site_aniso_U_33
_atom_site_aniso_U_23
_atom_site_aniso_U_13
_atom_site_aniso_U_12
Ag4 0.0195(5) 0.0195(5) 0.0190(5) 0 0 0
Ba1 0.0108(4) 0.0108(4) 0.0116(4) 0 0 0
Se2 0.0112(5) 0.0112(5) 0.0125(7) 0 0 0
Zn3 0.0211(12) 0.0211(12) 0.0182(14) 0 0 0
O5 0.083(9) 0.010(5) 0.012(4) 0 0 0

loop_
_atom_type_symbol
_atom_type_description
_atom_type_scat_dispersion_real
_atom_type_scat_dispersion_imag
_atom_type_scat_source
Ag Ag -0.8971 1.1015 'International Tables Vol C Tables 4.2.6.8 and 6.1.1.4'
Ba Ba -0.3244 2.2819 'International Tables Vol C Tables 4.2.6.8 and 6.1.1.4'
O O 0.0106 0.006 'International Tables Vol C Tables 4.2.6.8 and 6.1.1.4'
Se Se -0.0929 2.2259 'International Tables Vol C Tables 4.2.6.8 and 6.1.1.4'
Zn Zn 0.2839 1.4301 'International Tables Vol C Tables 4.2.6.8 and 6.1.1.4'

loop_
_geom_angle_atom_site_label_1
_geom_angle_atom_site_label_2
_geom_angle_atom_site_label_3
_geom_angle
_geom_angle_site_symmetry_1
_geom_angle_site_symmetry_3
Se2 Ag4 Se2 113.237(19) 25_565 1_455
Se2 Ag4 Se2 102.18(4) 25_565 25
Se2 Ag4 Se2 113.237(19) 1_455 25
Se2 Ag4 Se2 113.24(2) 25_565 .
Se2 Ag4 Se2 102.18(4) 1_455 .
Se2 Ag4 Se2 113.237(19) 25 .
Se2 Ag4 Ag4 123.382(10) 25_565 25_455
Se2 Ag4 Ag4 56.618(10) 1_455 25_455
Se2 Ag4 Ag4 56.618(10) 25 25_455
Se2 Ag4 Ag4 123.382(10) . 25_455
Se2 Ag4 Ag4 56.618(10) 25_565 25_565
Se2 Ag4 Ag4 123.382(10) 1_455 25_565
Se2 Ag4 Ag4 123.382(10) 25 25_565
Se2 Ag4 Ag4 56.618(10) . 25_565
Ag4 Ag4 Ag4 180 25_455 25_565
Se2 Ag4 Ag4 56.618(10) 25_565 25_465
Se2 Ag4 Ag4 56.618(10) 1_455 25_465
Se2 Ag4 Ag4 123.382(10) 25 25_465
Se2 Ag4 Ag4 123.382(10) . 25_465
Ag4 Ag4 Ag4 90 25_455 25_465
Ag4 Ag4 Ag4 90 25_565 25_465
Se2 Ag4 Ag4 123.382(10) 25_565 25
Se2 Ag4 Ag4 123.382(10) 1_455 25
Se2 Ag4 Ag4 56.618(10) 25 25
Se2 Ag4 Ag4 56.618(10) . 25
Ag4 Ag4 Ag4 90 25_455 25
Ag4 Ag4 Ag4 90 25_565 25
Ag4 Ag4 Ag4 180 25_465 25
Se2 Ag4 Ba1 162.49(2) 25_565 .
Se2 Ag4 Ba1 58.444(14) 1_455 .
Se2 Ag4 Ba1 95.337(19) 25 .
Se2 Ag4 Ba1 58.444(14) . .
Ag4 Ag4 Ba1 66.980(4) 25_455 .
Ag4 Ag4 Ba1 113.020(4) 25_565 .
Ag4 Ag4 Ba1 113.020(4) 25_465 .
Ag4 Ag4 Ba1 66.980(4) 25 .
Se2 Ag4 Ba1 58.444(14) 25_565 25
Se2 Ag4 Ba1 162.49(2) 1_455 25
Se2 Ag4 Ba1 58.444(14) 25 25
Se2 Ag4 Ba1 95.337(19) . 25
Ag4 Ag4 Ba1 113.020(4) 25_455 25
Ag4 Ag4 Ba1 66.980(4) 25_565 25
Ag4 Ag4 Ba1 113.020(4) 25_465 25
Ag4 Ag4 Ba1 66.980(4) 25 25
Ba1 Ag4 Ba1 133.961(9) . 25
Se2 Ag4 Ba1 58.444(14) 25_565 25_455
Se2 Ag4 Ba1 95.337(19) 1_455 25_455
Se2 Ag4 Ba1 58.444(14) 25 25_455
Se2 Ag4 Ba1 162.49(2) . 25_455
Ag4 Ag4 Ba1 66.980(4) 25_455 25_455
Ag4 Ag4 Ba1 113.020(4) 25_565 25_455
Ag4 Ag4 Ba1 66.980(4) 25_465 25_455
Ag4 Ag4 Ba1 113.020(4) 25 25_455
Ba1 Ag4 Ba1 133.961(9) . 25_455
Ba1 Ag4 Ba1 67.150(14) 25 25_455
Se2 Ag4 Ba1 95.337(19) 25_565 1_565
Se2 Ag4 Ba1 58.444(14) 1_455 1_565
Se2 Ag4 Ba1 162.49(2) 25 1_565
Se2 Ag4 Ba1 58.444(14) . 1_565
Ag4 Ag4 Ba1 113.020(4) 25_455 1_565
Ag4 Ag4 Ba1 66.980(4) 25_565 1_565
Ag4 Ag4 Ba1 66.980(4) 25_465 1_565
Ag4 Ag4 Ba1 113.020(4) 25 1_565
Ba1 Ag4 Ba1 67.150(14) . 1_565
Ba1 Ag4 Ba1 133.961(9) 25 1_565
Ba1 Ag4 Ba1 133.961(9) 25_455 1_565
O5 Ba1 O5 66.545(13) 5_455 1_545
O5 Ba1 O5 101.77(2) 5_455 5
O5 Ba1 O5 66.546(13) 1_545 5
O5 Ba1 O5 66.546(13) 5_455 .
O5 Ba1 O5 101.77(2) 1_545 .
O5 Ba1 O5 66.546(13) 5 .
O5 Ba1 Se2 140.483(12) 5_455 .
O5 Ba1 Se2 140.483(12) 1_545 .
O5 Ba1 Se2 77.753(15) 5 .
O5 Ba1 Se2 77.753(15) . .
O5 Ba1 Se2 77.753(15) 5_455 1_445
O5 Ba1 Se2 77.753(15) 1_545 1_445
O5 Ba1 Se2 140.483(12) 5 1_445
O5 Ba1 Se2 140.483(12) . 1_445
Se2 Ba1 Se2 127.38(4) . 1_445
O5 Ba1 Se2 77.753(15) 5_455 1_455
O5 Ba1 Se2 140.483(12) 1_545 1_455
O5 Ba1 Se2 140.483(12) 5 1_455
O5 Ba1 Se2 77.753(15) . 1_455
Se2 Ba1 Se2 78.669(18) . 1_455
Se2 Ba1 Se2 78.669(18) 1_445 1_455
O5 Ba1 Se2 140.483(12) 5_455 1_545
O5 Ba1 Se2 77.753(15) 1_545 1_545
O5 Ba1 Se2 77.753(15) 5 1_545
O5 Ba1 Se2 140.483(12) . 1_545
Se2 Ba1 Se2 78.669(18) . 1_545
Se2 Ba1 Se2 78.669(18) 1_445 1_545
Se2 Ba1 Se2 127.38(4) 1_455 1_545
O5 Ba1 Ba1 50.884(12) 5_455 17
O5 Ba1 Ba1 50.884(12) 1_545 17
O5 Ba1 Ba1 50.884(12) 5 17
O5 Ba1 Ba1 50.884(12) . 17
Se2 Ba1 Ba1 116.31(2) . 17
Se2 Ba1 Ba1 116.31(2) 1_445 17
Se2 Ba1 Ba1 116.31(2) 1_455 17
Se2 Ba1 Ba1 116.31(2) 1_545 17
O5 Ba1 Zn3 37.807(5) 5_455 1_445
O5 Ba1 Zn3 37.807(5) 1_545 1_445
O5 Ba1 Zn3 99.273(18) 5 1_445
O5 Ba1 Zn3 99.273(18) . 1_445
Se2 Ba1 Zn3 176.41(3) . 1_445
Se2 Ba1 Zn3 56.210(18) 1_445 1_445
Se2 Ba1 Zn3 102.765(8) 1_455 1_445
Se2 Ba1 Zn3 102.765(8) 1_545 1_445
Ba1 Ba1 Zn3 60.102(11) 17 1_445
O5 Ba1 Zn3 99.273(18) 5_455 .
O5 Ba1 Zn3 99.273(18) 1_545 .
O5 Ba1 Zn3 37.807(5) 5 .
O5 Ba1 Zn3 37.807(5) . .
Se2 Ba1 Zn3 56.210(18) . .
Se2 Ba1 Zn3 176.41(3) 1_445 .
Se2 Ba1 Zn3 102.765(8) 1_455 .
Se2 Ba1 Zn3 102.765(8) 1_545 .
Ba1 Ba1 Zn3 60.102(11) 17 .
Zn3 Ba1 Zn3 120.20(2) 1_445 .
O5 Ba1 Zn3 37.807(5) 5_455 1_455
O5 Ba1 Zn3 99.273(18) 1_545 1_455
O5 Ba1 Zn3 99.273(18) 5 1_455
O5 Ba1 Zn3 37.807(5) . 1_455
Se2 Ba1 Zn3 102.765(8) . 1_455
Se2 Ba1 Zn3 102.765(8) 1_445 1_455
Se2 Ba1 Zn3 56.210(18) 1_455 1_455
Se2 Ba1 Zn3 176.41(3) 1_545 1_455
Ba1 Ba1 Zn3 60.102(11) 17 1_455
Zn3 Ba1 Zn3 75.614(9) 1_445 1_455
Zn3 Ba1 Zn3 75.614(9) . 1_455
Ag4 Se2 Ag4 66.763(19) 25_565 1_655
Ag4 Se2 Ag4 66.763(19) 25_565 .
Ag4 Se2 Ag4 102.18(4) 1_655 .
Ag4 Se2 Ag4 102.18(4) 25_565 25
Ag4 Se2 Ag4 66.763(19) 1_655 25
Ag4 Se2 Ag4 66.763(19) . 25
Ag4 Se2 Ba1 140.500(12) 25_565 .
Ag4 Se2 Ba1 140.500(12) 1_655 .
Ag4 Se2 Ba1 77.597(10) . .
Ag4 Se2 Ba1 77.597(10) 25 .
Ag4 Se2 Ba1 77.597(10) 25_565 1_665
Ag4 Se2 Ba1 77.597(10) 1_655 1_665
Ag4 Se2 Ba1 140.500(12) . 1_665
Ag4 Se2 Ba1 140.500(12) 25 1_665
Ba1 Se2 Ba1 127.38(4) . 1_665
Ag4 Se2 Ba1 140.500(12) 25_565 1_655
Ag4 Se2 Ba1 77.597(10) 1_655 1_655
Ag4 Se2 Ba1 140.500(12) . 1_655
Ag4 Se2 Ba1 77.597(10) 25 1_655
Ba1 Se2 Ba1 78.669(18) . 1_655
Ba1 Se2 Ba1 78.669(18) 1_665 1_655
Ag4 Se2 Ba1 77.597(10) 25_565 1_565
Ag4 Se2 Ba1 140.500(12) 1_655 1_565
Ag4 Se2 Ba1 77.597(10) . 1_565
Ag4 Se2 Ba1 140.500(12) 25 1_565
Ba1 Se2 Ba1 78.669(18) . 1_565
Ba1 Se2 Ba1 78.669(18) 1_665 1_565
Ba1 Se2 Ba1 127.38(4) 1_655 1_565
O5 Zn3 O5 180 5_565 5
O5 Zn3 O5 90 5_565 .
O5 Zn3 O5 90 5 .
O5 Zn3 O5 90 5_565 1_655
O5 Zn3 O5 90 5 1_655
O5 Zn3 O5 180 . 1_655
O5 Zn3 Ba1 52.193(5) 5_565 1_665
O5 Zn3 Ba1 127.807(5) 5 1_665
O5 Zn3 Ba1 127.807(5) . 1_665
O5 Zn3 Ba1 52.193(5) 1_655 1_665
O5 Zn3 Ba1 127.807(5) 5_565 17
O5 Zn3 Ba1 52.193(5) 5 17
O5 Zn3 Ba1 52.193(5) . 17
O5 Zn3 Ba1 127.807(5) 1_655 17
Ba1 Zn3 Ba1 180 1_665 17
O5 Zn3 Ba1 127.807(5) 5_565 1_655
O5 Zn3 Ba1 52.193(5) 5 1_655
O5 Zn3 Ba1 127.807(5) . 1_655
O5 Zn3 Ba1 52.193(5) 1_655 1_655
Ba1 Zn3 Ba1 75.614(9) 1_665 1_655
Ba1 Zn3 Ba1 104.386(9) 17 1_655
O5 Zn3 Ba1 52.193(5) 5_565 1_565
O5 Zn3 Ba1 127.807(5) 5 1_565
O5 Zn3 Ba1 52.193(5) . 1_565
O5 Zn3 Ba1 127.807(5) 1_655 1_565
Ba1 Zn3 Ba1 75.614(9) 1_665 1_565
Ba1 Zn3 Ba1 104.386(9) 17 1_565
Ba1 Zn3 Ba1 120.20(2) 1_655 1_565
O5 Zn3 Ba1 127.807(5) 5_565 .
O5 Zn3 Ba1 52.193(5) 5 .
O5 Zn3 Ba1 52.193(5) . .
O5 Zn3 Ba1 127.807(5) 1_655 .
Ba1 Zn3 Ba1 120.20(2) 1_665 .
Ba1 Zn3 Ba1 59.80(2) 17 .
Ba1 Zn3 Ba1 75.614(9) 1_655 .
Ba1 Zn3 Ba1 75.614(9) 1_565 .
O5 Zn3 Ba1 52.193(5) 5_565 17_665
O5 Zn3 Ba1 127.807(5) 5 17_665
O5 Zn3 Ba1 127.807(5) . 17_665
O5 Zn3 Ba1 52.193(5) 1_655 17_665
Ba1 Zn3 Ba1 59.80(2) 1_665 17_665
Ba1 Zn3 Ba1 120.20(2) 17 17_665
Ba1 Zn3 Ba1 104.386(9) 1_655 17_665
Ba1 Zn3 Ba1 104.386(9) 1_565 17_665
Ba1 Zn3 Ba1 180.00(2) . 17_665
O5 Zn3 Ba1 52.193(5) 5_565 17_565
O5 Zn3 Ba1 127.807(5) 5 17_565
O5 Zn3 Ba1 52.193(5) . 17_565
O5 Zn3 Ba1 127.807(5) 1_655 17_565
Ba1 Zn3 Ba1 104.386(9) 1_665 17_565
Ba1 Zn3 Ba1 75.614(9) 17 17_565
Ba1 Zn3 Ba1 180 1_655 17_565
Ba1 Zn3 Ba1 59.80(2) 1_565 17_565
Ba1 Zn3 Ba1 104.386(9) . 17_565
Ba1 Zn3 Ba1 75.614(9) 17_665 17_565
O5 Zn3 Ba1 127.807(5) 5_565 17_655
O5 Zn3 Ba1 52.193(5) 5 17_655
O5 Zn3 Ba1 127.807(5) . 17_655
O5 Zn3 Ba1 52.193(5) 1_655 17_655
Ba1 Zn3 Ba1 104.386(9) 1_665 17_655
Ba1 Zn3 Ba1 75.614(9) 17 17_655
Ba1 Zn3 Ba1 59.80(2) 1_655 17_655
Ba1 Zn3 Ba1 180.00(2) 1_565 17_655
Ba1 Zn3 Ba1 104.386(9) . 17_655
Ba1 Zn3 Ba1 75.614(9) 17_665 17_655
Ba1 Zn3 Ba1 120.20(2) 17_565 17_655
Zn3 O5 Zn3 180 1_455 .
Zn3 O5 Ba1 90 1_455 1_565
Zn3 O5 Ba1 90 . 1_565
Zn3 O5 Ba1 90 1_455 17
Zn3 O5 Ba1 90 . 17
Ba1 O5 Ba1 180.00(2) 1_565 17
Zn3 O5 Ba1 90 1_455 .
Zn3 O5 Ba1 90 . .
Ba1 O5 Ba1 101.77(2) 1_565 .
Ba1 O5 Ba1 78.23(2) 17 .
Zn3 O5 Ba1 90 1_455 17_565
Zn3 O5 Ba1 90 . 17_565
Ba1 O5 Ba1 78.23(2) 1_565 17_565
Ba1 O5 Ba1 101.77(2) 17 17_565
Ba1 O5 Ba1 180.00(2) . 17_565

loop_
_geom_bond_atom_site_label_1
_geom_bond_atom_site_label_2
_geom_bond_distance
_geom_bond_site_symmetry_2
Ag4 Se2 2.7534(7) 25_565
Ag4 Se2 2.7534(7) 1_455
Ag4 Se2 2.7534(7) 25
Ag4 Se2 2.7534(7) .
Ag4 Ag4 3.0299(3) 25_455
Ag4 Ag4 3.0299(3) 25_565
Ag4 Ag4 3.0299(3) 25_465
Ag4 Ag4 3.0299(3) 25
Ag4 Ba1 3.8741(7) .
Ag4 Ba1 3.8741(7) 25
Ag4 Ba1 3.8741(7) 25_455
Ag4 Ba1 3.8741(7) 1_565
Ba1 O5 2.7613(5) 5_455
Ba1 O5 2.7613(5) 1_545
Ba1 O5 2.7613(5) 5
Ba1 O5 2.7613(5) .
Ba1 Se2 3.3801(7) .
Ba1 Se2 3.3801(7) 1_445
Ba1 Se2 3.3801(7) 1_455
Ba1 Se2 3.3801(7) 1_545
Ba1 Ba1 3.4842(15) 17
Ba1 Zn3 3.4950(4) 1_445
Ba1 Zn3 3.4950(4) .
Ba1 Zn3 3.4950(4) 1_455
Se2 Ag4 2.7534(7) 25_565
Se2 Ag4 2.7534(7) 1_655
Se2 Ag4 2.7534(7) 25
Se2 Ba1 3.3801(7) 1_665
Se2 Ba1 3.3801(7) 1_655
Se2 Ba1 3.3801(7) 1_565
Zn3 O5 2.1424(2) 5_565
Zn3 O5 2.1424(2) 5
Zn3 O5 2.1424(2) .
Zn3 O5 2.1424(2) 1_655
Zn3 Ba1 3.4950(4) 1_665
Zn3 Ba1 3.4950(4) 17
Zn3 Ba1 3.4950(4) 1_655
Zn3 Ba1 3.4950(4) 1_565
Zn3 Ba1 3.4950(4) 17_665
Zn3 Ba1 3.4950(4) 17_565
Zn3 Ba1 3.4950(4) 17_655
O5 Zn3 2.1424(2) 1_455
O5 Ba1 2.7613(5) 1_565
O5 Ba1 2.7613(5) 17
O5 Ba1 2.7613(5) 17_565
